data_7115553
loop_
_publ_author_name
'Anton Lishchynskyi'
'Guillaume Berthon'
'Vladimir V. Grushin'

_publ_section_title
;
 Trifluoromethylation of arenediazonium salts with fluoroform-derived
 CuCF3 in aqueous media
;
_journal_name_full Chem.Commun.
_journal_page_first 10237
_journal_paper_doi 10.1039/C4cc04930F
_journal_volume 50
_journal_year 2014
_chemical_absolute_configuration ad
_chemical_formula_sum 'C10 H6 F3 N'
_chemical_formula_weight 197.16
_chemical_name_systematic
; 
 ? 
;
_space_group_IT_number 19
_symmetry_cell_setting orthorhombic
_symmetry_space_group_name_Hall 'P 2ac 2ab'
_symmetry_space_group_name_H-M 'P 21 21 21'
_atom_sites_solution_hydrogens geom
_atom_sites_solution_primary direct
_atom_sites_solution_secondary difmap
_audit_creation_method SHELXL-97
_cell_angle_alpha 90.00
_cell_angle_beta 90.00
_cell_angle_gamma 90.00
_cell_formula_units_Z 4
_cell_length_a 4.7643(3)
_cell_length_b 12.7324(9)
_cell_length_c 13.8685(10)
_cell_measurement_reflns_used 9947
_cell_measurement_temperature 100(2)
_cell_measurement_theta_max 29.39
_cell_measurement_theta_min 2.94
_cell_volume 841.28(10)
_computing_cell_refinement 'Bruker APEX2 v2011.4-0'
_computing_data_collection 'Bruker APEX2 v2011.4-0'
_computing_data_reduction 'Bruker SAINT V7.60A'
_computing_molecular_graphics 'Bruker SHELXTL'
_computing_publication_material 'Bruker SHELXTL'
_computing_structure_refinement 'SHELXL-2012 (Sheldrick, 2012)'
_computing_structure_solution 'SHELXS-2012 (Sheldrick, 2012)'
_diffrn_ambient_temperature 100(2)
_diffrn_detector_area_resol_mean 512
_diffrn_detector_type '4K CCD area detector APEX II'
_diffrn_measured_fraction_theta_full 0.999
_diffrn_measured_fraction_theta_max 0.954
_diffrn_measurement_device_type 'APEX DUO Kappa 4-axis goniometer'
_diffrn_measurement_method
;
 Fullsphere data collection, phi and omega scans
;
_diffrn_measurement_specimen_support 'magnetic support with MicroMount'
_diffrn_radiation_monochromator 'Quazar MX Multilayer Optics'
_diffrn_radiation_type MoK\a
_diffrn_radiation_wavelength 0.71073
_diffrn_reflns_av_R_equivalents 0.0231
_diffrn_reflns_av_sigmaI/netI 0.0128
_diffrn_reflns_limit_h_max 6
_diffrn_reflns_limit_h_min -6
_diffrn_reflns_limit_k_max 16
_diffrn_reflns_limit_k_min -16
_diffrn_reflns_limit_l_max 19
_diffrn_reflns_limit_l_min -18
_diffrn_reflns_number 14820
_diffrn_reflns_theta_full 27.50
_diffrn_reflns_theta_max 29.94
_diffrn_reflns_theta_min 2.17
_diffrn_source 'Microfocus source E025 IuS'
_diffrn_source_current 0.6
_diffrn_source_power 50
_diffrn_source_size '0.2 mm x 0.2 mm fine focus'
_diffrn_source_type 'Bruker APEX DUO'
_exptl_absorpt_coefficient_mu 0.139
_exptl_absorpt_correction_T_max 0.9945
_exptl_absorpt_correction_T_min 0.9594
_exptl_absorpt_correction_type empirical
_exptl_absorpt_process_details
; 
 SADABS Version 2008/1 Bruker-Nonius
 Blessing, Acta Cryst. (1995) A51 33-38
;
_exptl_crystal_colour colourless
_exptl_crystal_density_diffrn 1.557
_exptl_crystal_density_method 'not measured'
_exptl_crystal_description needle
_exptl_crystal_F_000 400
_exptl_crystal_size_max 0.30
_exptl_crystal_size_mid 0.10
_exptl_crystal_size_min 0.04
_refine_diff_density_max 0.300
_refine_diff_density_min -0.220
_refine_diff_density_rms 0.041
_refine_ls_abs_structure_details 'Flack H D (1983), Acta Cryst. A39, 876-881'
_refine_ls_abs_structure_Flack 0.1(5)
_refine_ls_extinction_method none
_refine_ls_goodness_of_fit_ref 1.093
_refine_ls_hydrogen_treatment noref
_refine_ls_matrix_type full
_refine_ls_number_parameters 127
_refine_ls_number_reflns 2258
_refine_ls_number_restraints 0
_refine_ls_restrained_S_all 1.093
_refine_ls_R_factor_all 0.0302
_refine_ls_R_factor_gt 0.0287
_refine_ls_shift/su_max 0.000
_refine_ls_shift/su_mean 0.000
_refine_ls_structure_factor_coef Fsqd
_refine_ls_weighting_details 'calc w=1/[\s^2^(Fo^2^)+(0.0447P)^2^+0.1773P] where P=(Fo^2^+2Fc^2^)/3'
_refine_ls_weighting_scheme calc
_refine_ls_wR_factor_gt 0.0805
_refine_ls_wR_factor_ref 0.0818
_reflns_Friedel_coverage 0.000
_reflns_number_gt 2168
_reflns_number_total 2258
_reflns_threshold_expression >2sigma(I)
_cod_data_source_file c4cc04930f2.cif
_cod_data_source_block mo_al270_0m
_cod_original_sg_symbol_H-M P2(1)2(1)2(1)
_cod_database_code 7115553

loop_
_symmetry_equiv_pos_as_xyz
'x, y, z'
'-x+1/2, -y, z+1/2'
'-x, y+1/2, -z+1/2'
'x+1/2, -y+1/2, -z'

loop_
_atom_site_label
_atom_site_type_symbol
_atom_site_fract_x
_atom_site_fract_y
_atom_site_fract_z
_atom_site_U_iso_or_equiv
_atom_site_adp_type
_atom_site_occupancy
_atom_site_symmetry_multiplicity
_atom_site_calc_flag
_atom_site_refinement_flags
N1 N 0.5212(2) 0.79827(8) 0.37051(7) 0.0245(2) Uani 1 1 d .
C1 C 0.1880(2) 0.65889(9) 0.33893(8) 0.0175(2) Uani 1 1 d .
C2 C 0.3353(3) 0.72930(10) 0.40016(8) 0.0219(2) Uani 1 1 d .
H2 H 0.2965 0.7263 0.4673 0.026 Uiso 1 1 calc R
C3 C 0.5745(3) 0.80036(9) 0.27356(9) 0.0229(2) Uani 1 1 d .
H3 H 0.7094 0.8494 0.2507 0.027 Uiso 1 1 calc R
C4 C 0.4469(3) 0.73670(9) 0.20730(8) 0.0198(2) Uani 1 1 d .
H4 H 0.4924 0.7425 0.1408 0.024 Uiso 1 1 calc R
C5 C 0.2457(2) 0.66183(8) 0.23875(7) 0.0165(2) Uani 1 1 d .
C6 C 0.0993(2) 0.58976(9) 0.17837(7) 0.0175(2) Uani 1 1 d .
C7 C -0.0911(3) 0.52061(9) 0.21664(8) 0.0214(2) Uani 1 1 d .
H7 H -0.1872 0.4732 0.1753 0.026 Uiso 1 1 calc R
C8 C -0.1462(3) 0.51894(10) 0.31690(9) 0.0236(2) Uani 1 1 d .
H8 H -0.2784 0.4705 0.3425 0.028 Uiso 1 1 calc R
C9 C -0.0093(3) 0.58700(9) 0.37689(8) 0.0213(2) Uani 1 1 d .
H9 H -0.0467 0.5860 0.4442 0.026 Uiso 1 1 calc R
C10 C 0.1471(3) 0.59151(11) 0.07142(8) 0.0231(2) Uani 1 1 d .
F1 F 0.0602(2) 0.68210(7) 0.03178(5) 0.0350(2) Uani 1 1 d .
F2 F 0.41983(16) 0.58184(7) 0.04821(5) 0.02977(19) Uani 1 1 d .
F3 F 0.01144(19) 0.51418(7) 0.02539(5) 0.0336(2) Uani 1 1 d .

loop_
_atom_site_aniso_label
_atom_site_aniso_U_11
_atom_site_aniso_U_22
_atom_site_aniso_U_33
_atom_site_aniso_U_23
_atom_site_aniso_U_13
_atom_site_aniso_U_12
N1 0.0250(5) 0.0263(5) 0.0223(5) -0.0052(4) -0.0018(4) 0.0004(4)
C1 0.0171(5) 0.0198(5) 0.0157(5) 0.0004(4) 0.0003(4) 0.0050(4)
C2 0.0226(6) 0.0272(6) 0.0160(5) -0.0030(4) -0.0008(4) 0.0037(4)
C3 0.0232(6) 0.0214(5) 0.0241(5) 0.0008(4) 0.0013(5) -0.0012(4)
C4 0.0214(5) 0.0211(5) 0.0169(4) 0.0021(4) 0.0018(4) 0.0012(4)
C5 0.0165(5) 0.0185(5) 0.0143(4) 0.0005(4) 0.0001(4) 0.0047(4)
C6 0.0178(5) 0.0205(5) 0.0141(4) 0.0001(4) -0.0008(4) 0.0036(4)
C7 0.0205(5) 0.0215(5) 0.0222(5) -0.0020(4) -0.0015(4) 0.0010(4)
C8 0.0231(6) 0.0228(5) 0.0251(5) 0.0046(4) 0.0039(4) -0.0013(5)
C9 0.0229(5) 0.0240(5) 0.0169(4) 0.0037(4) 0.0034(4) 0.0039(4)
C10 0.0205(5) 0.0321(6) 0.0166(5) -0.0033(4) -0.0014(4) 0.0008(5)
F1 0.0421(5) 0.0432(5) 0.0198(3) 0.0093(3) -0.0027(3) 0.0086(4)
F2 0.0229(4) 0.0454(4) 0.0210(3) -0.0096(3) 0.0038(3) -0.0006(3)
F3 0.0305(4) 0.0480(5) 0.0223(3) -0.0126(3) -0.0034(3) -0.0060(4)

loop_
_atom_type_symbol
_atom_type_description
_atom_type_scat_dispersion_real
_atom_type_scat_dispersion_imag
_atom_type_scat_source
C C 0.0033 0.0016 'International Tables Vol C Tables 4.2.6.8 and 6.1.1.4'
H H 0.0000 0.0000 'International Tables Vol C Tables 4.2.6.8 and 6.1.1.4'
N N 0.0061 0.0033 'International Tables Vol C Tables 4.2.6.8 and 6.1.1.4'
F F 0.0171 0.0103 'International Tables Vol C Tables 4.2.6.8 and 6.1.1.4'

loop_
_geom_angle_atom_site_label_1
_geom_angle_atom_site_label_2
_geom_angle_atom_site_label_3
_geom_angle
C2 N1 C3 116.47(10)
C9 C1 C5 120.75(10)
C9 C1 C2 120.96(10)
C5 C1 C2 118.28(10)
N1 C2 C1 124.62(10)
C4 C3 N1 124.46(11)
C3 C4 C5 119.44(10)
C1 C5 C4 116.73(10)
C1 C5 C6 117.66(10)
C4 C5 C6 125.61(10)
C7 C6 C5 120.67(10)
C7 C6 C10 119.51(10)
C5 C6 C10 119.80(10)
C6 C7 C8 120.85(11)
C9 C8 C7 119.99(11)
C8 C9 C1 120.07(10)
F3 C10 F1 106.70(10)
F3 C10 F2 106.55(10)
F1 C10 F2 106.19(11)
F3 C10 C6 112.75(11)
F1 C10 C6 111.74(10)
F2 C10 C6 112.45(9)

loop_
_geom_bond_atom_site_label_1
_geom_bond_atom_site_label_2
_geom_bond_distance
N1 C2 1.3134(17)
N1 C3 1.3687(15)
C1 C9 1.4137(16)
C1 C5 1.4168(15)
C1 C2 1.4201(16)
C3 C4 1.3679(15)
C4 C5 1.4202(16)
C5 C6 1.4248(15)
C6 C7 1.3709(16)
C6 C10 1.5008(15)
C7 C8 1.4152(16)
C8 C9 1.3671(17)
C10 F3 1.3396(15)
C10 F1 1.3432(16)
C10 F2 1.3443(14)

loop_
_geom_torsion_atom_site_label_1
_geom_torsion_atom_site_label_2
_geom_torsion_atom_site_label_3
_geom_torsion_atom_site_label_4
_geom_torsion
C3 N1 C2 C1 -0.48(18)
C9 C1 C2 N1 -179.96(11)
C5 C1 C2 N1 0.59(18)
C2 N1 C3 C4 0.44(18)
N1 C3 C4 C5 -0.51(18)
C9 C1 C5 C4 179.96(10)
C2 C1 C5 C4 -0.60(15)
C9 C1 C5 C6 -0.29(16)
C2 C1 C5 C6 179.15(10)
C3 C4 C5 C1 0.57(16)
C3 C4 C5 C6 -179.16(11)
C1 C5 C6 C7 0.24(15)
C4 C5 C6 C7 179.97(11)
C1 C5 C6 C10 178.41(10)
C4 C5 C6 C10 -1.87(16)
C5 C6 C7 C8 -0.16(17)
C10 C6 C7 C8 -178.33(11)
C6 C7 C8 C9 0.12(19)
C7 C8 C9 C1 -0.17(18)
C5 C1 C9 C8 0.26(17)
C2 C1 C9 C8 -179.17(11)
C7 C6 C10 F3 -6.60(16)
C5 C6 C10 F3 175.21(10)
C7 C6 C10 F1 113.58(13)
C5 C6 C10 F1 -64.60(13)
C7 C6 C10 F2 -127.10(12)
C5 C6 C10 F2 54.71(15)
